data_2102854
loop_
_publ_author_name
'Lloyd, Michael A.'
'Patterson, Garth E.'
'Simpson, Greg H.'
'Duncan, Laura L.'
'King, Daniel P.'
'Fu, Yigang'
'Patrick, Brian O.'
'Parkin, Sean'
'Brock, Carolyn Pratt'

_publ_section_title
;
 Solid-state compounds of stereoisomers: <i>cis</i> and <i>trans</i>
 isomers of 1,2-cyclohexanediol and 2,3-tetralindiol
;
_journal_coeditor_code WS5054
_journal_issue 3
_journal_name_full 'Acta Crystallographica Section B'
_journal_page_first 433
_journal_page_last 447
_journal_paper_doi 10.1107/S0108768107010579
_journal_volume 63
_journal_year 2007
_chemical_formula_moiety 'C10 H12 O2'
_chemical_formula_sum 'C10 H12 O2'
_chemical_formula_weight 164.20
_chemical_melting_point 425
_chemical_name_common (S,S)-2,3-tetralindiol
_chemical_name_systematic
;
1,2,3,4-tetrahydro-(S,S)-2,3-naphthalenediol
;
_space_group_IT_number 4
_symmetry_cell_setting monoclinic
_symmetry_space_group_name_Hall 'P 2yb'
_symmetry_space_group_name_H-M 'P 1 21 1'
_atom_sites_solution_hydrogens geom
_atom_sites_solution_primary direct
_atom_sites_solution_secondary difmap
_cell_angle_alpha 90.00
_cell_angle_beta 94.510(10)
_cell_angle_gamma 90.00
_cell_formula_units_Z 4
_cell_length_a 5.8770(10)
_cell_length_b 28.029(4)
_cell_length_c 5.0150(10)
_cell_measurement_temperature 110(2)
_cell_volume 823.5(2)
_computing_cell_refinement 'SCALEPACK (Otwinowski & Minor, 1997)'
_computing_data_collection 'COLLECT (Nonius, 1999)'
_computing_data_reduction 'DENZO-SMN (Otwinowski & Minor, 1997)'
_computing_molecular_graphics
;
Mercury (Macrae et al., 2006)
;
_computing_publication_material
;
SHELXL-97 (Sheldrick, 1997) and local procedures
;
_computing_structure_refinement 'SHELXL-97 (Sheldrick, 1997b)'
_computing_structure_solution 'SHELXS-97 (Sheldrick, 1997a)'
_diffrn_ambient_temperature 110(2)
_diffrn_detector_area_resol_mean 18
_diffrn_measured_fraction_theta_full 0.997
_diffrn_measured_fraction_theta_max 0.997
_diffrn_measurement_device_type 'Nonius KappaCCD diffractometer'
_diffrn_measurement_method '\f and \w scans with 1.0\% steps'
_diffrn_radiation_monochromator graphite
_diffrn_radiation_source 'fine-focus sealed tube'
_diffrn_radiation_type MoK\a
_diffrn_radiation_wavelength 0.71073
_diffrn_reflns_av_R_equivalents 0.0305
_diffrn_reflns_av_sigmaI/netI 0.0537
_diffrn_reflns_limit_h_max 6
_diffrn_reflns_limit_h_min -6
_diffrn_reflns_limit_k_max 33
_diffrn_reflns_limit_k_min -33
_diffrn_reflns_limit_l_max 5
_diffrn_reflns_limit_l_min -5
_diffrn_reflns_number 2839
_diffrn_reflns_theta_full 24.98
_diffrn_reflns_theta_max 24.98
_diffrn_reflns_theta_min 1.45
_diffrn_standards_decay_% <2.
_diffrn_standards_number 0
_exptl_absorpt_coefficient_mu 0.091
_exptl_absorpt_correction_T_max 1.00
_exptl_absorpt_correction_T_min 0.97
_exptl_absorpt_correction_type multi-scan
_exptl_absorpt_process_details 'DENZO-SMN (Otwinowski & Minor, 1997)'
_exptl_crystal_colour colorless
_exptl_crystal_density_diffrn 1.324
_exptl_crystal_density_method 'not measured'
_exptl_crystal_description block
_exptl_crystal_F_000 352
_exptl_crystal_size_max 0.30
_exptl_crystal_size_mid 0.20
_exptl_crystal_size_min 0.05
_refine_diff_density_max 0.171
_refine_diff_density_min -0.186
_refine_ls_extinction_method none
_refine_ls_goodness_of_fit_ref 1.063
_refine_ls_hydrogen_treatment constr
_refine_ls_matrix_type full
_refine_ls_number_parameters 221
_refine_ls_number_reflns 1462
_refine_ls_number_restraints 1
_refine_ls_restrained_S_all 1.062
_refine_ls_R_factor_all 0.0456
_refine_ls_R_factor_gt 0.0347
_refine_ls_shift/su_max 0.000
_refine_ls_shift/su_mean 0.000
_refine_ls_structure_factor_coef Fsqd
_refine_ls_weighting_details 'calc w=1/[\s^2^(Fo^2^)+(0.033P)^2^+0.00P] where P=(Fo^2^+2Fc^2^)/3'
_refine_ls_weighting_scheme calc
_refine_ls_wR_factor_gt 0.0673
_refine_ls_wR_factor_ref 0.0713
_reflns_number_gt 1258
_reflns_number_total 1462
_reflns_threshold_expression >2sigma(I)
_cod_data_source_file ws5054.cif
_cod_data_source_block k99104
_cod_database_code 2102854
_cod_database_fobs_code 2102854

loop_
_symmetry_equiv_pos_as_xyz
'x, y, z'
'-x, y+1/2, -z'

loop_
_atom_site_type_symbol
_atom_site_label
_atom_site_fract_x
_atom_site_fract_y
_atom_site_fract_z
_atom_site_U_iso_or_equiv
_atom_site_adp_type
_atom_site_calc_flag
_atom_site_refinement_flags
_atom_site_occupancy
O O1A -0.0558(3) 0.29672(6) 0.4475(3) 0.0185(4) Uani d . 1
H H01A -0.0090 0.2844 0.5944 0.028 Uiso calc R 1
O O2A 0.2850(3) 0.35946(7) 0.2762(3) 0.0246(5) Uani d . 1
H H02A 0.3399 0.3319 0.2984 0.037 Uiso calc R 1
C C1A -0.1992(4) 0.36014(10) 0.7235(5) 0.0184(6) Uani d . 1
H H1EA -0.3592 0.3491 0.6934 0.022 Uiso calc R 1
H 1AA -0.1275 0.3426 0.8795 0.022 Uiso calc R 1
C C2A -0.0735(4) 0.34816(9) 0.4788(5) 0.0173(6) Uani d . 1
H H2AA -0.1637 0.3612 0.3177 0.021 Uiso calc R 1
C C3A 0.1588(4) 0.37159(10) 0.4980(5) 0.0185(6) Uani d . 1
H H3AA 0.2463 0.3613 0.6674 0.022 Uiso calc R 1
C C4A 0.1317(4) 0.42535(10) 0.4988(5) 0.0193(6) Uani d . 1
H H4EA 0.2828 0.4401 0.5450 0.023 Uiso calc R 1
H H4AA 0.0784 0.4360 0.3161 0.023 Uiso calc R 1
C C5A -0.0340(4) 0.44319(9) 0.6926(5) 0.0174(6) Uani d . 1
C C6A -0.0312(5) 0.49076(10) 0.7722(5) 0.0215(6) Uani d . 1
H H6A 0.0808 0.5117 0.7109 0.026 Uiso calc R 1
C C7A -0.1889(4) 0.50823(11) 0.9396(5) 0.0239(7) Uani d . 1
H H7A -0.1845 0.5408 0.9921 0.029 Uiso calc R 1
C C8A -0.3533(5) 0.47794(10) 1.0300(5) 0.0230(7) Uani d . 1
H H8A -0.4628 0.4899 1.1427 0.028 Uiso calc R 1
C C9A -0.3576(4) 0.43047(9) 0.9561(5) 0.0196(7) Uani d . 1
H H9A -0.4693 0.4098 1.0200 0.024 Uiso calc R 1
C C10A -0.1982(4) 0.41255(10) 0.7870(5) 0.0166(6) Uani d . 1
O O1B 0.0964(3) 0.26193(6) -0.0456(3) 0.0214(5) Uani d . 1
H H01B 0.0756 0.2751 0.1011 0.032 Uiso calc R 1
O O2B 0.4973(3) 0.26763(6) 0.2933(3) 0.0212(5) Uani d . 1
H H02B 0.6337 0.2739 0.3432 0.032 Uiso calc R 1
C C1B 0.2245(4) 0.19222(9) -0.2528(5) 0.0182(6) Uani d . 1
H H1EB 0.0678 0.1792 -0.2793 0.022 Uiso calc R 1
H H1AB 0.2493 0.2130 -0.4074 0.022 Uiso calc R 1
C C2B 0.2440(4) 0.22202(9) -0.0002(5) 0.0163(6) Uani d . 1
H H2AB 0.1911 0.2027 0.1506 0.020 Uiso calc R 1
C C3B 0.4900(4) 0.23649(9) 0.0667(5) 0.0178(6) Uani d . 1
H H3AB 0.5478 0.2537 -0.0889 0.021 Uiso calc R 1
C C4B 0.6349(4) 0.19201(9) 0.1281(5) 0.0185(6) Uani d . 1
H H4EB 0.7981 0.2010 0.1355 0.022 Uiso calc R 1
H H4AB 0.6033 0.1798 0.3067 0.022 Uiso calc R 1
C C5B 0.5916(4) 0.15266(9) -0.0744(5) 0.0176(6) Uani d . 1
C C6B 0.7493(5) 0.11548(10) -0.0879(5) 0.0222(7) Uani d . 1
H H6B 0.8842 0.1159 0.0296 0.027 Uiso calc R 1
C C7B 0.7145(5) 0.07830(10) -0.2668(5) 0.0253(7) Uani d . 1
H H7B 0.8252 0.0537 -0.2740 0.030 Uiso calc R 1
C C8B 0.5153(5) 0.07716(10) -0.4371(5) 0.0232(7) Uani d . 1
H H8B 0.4889 0.0517 -0.5605 0.028 Uiso calc R 1
C C9B 0.3566(5) 0.11327(10) -0.4254(5) 0.0210(7) Uani d . 1
H H9B 0.2203 0.1122 -0.5405 0.025 Uiso calc R 1
C C10B 0.3928(4) 0.15141(9) -0.2470(5) 0.0177(6) Uani d . 1

loop_
_atom_site_aniso_label
_atom_site_aniso_U_11
_atom_site_aniso_U_22
_atom_site_aniso_U_33
_atom_site_aniso_U_12
_atom_site_aniso_U_13
_atom_site_aniso_U_23
O1A 0.0207(11) 0.0185(11) 0.0162(9) 0.0016(9) 0.0006(8) -0.0012(8)
O2A 0.0260(11) 0.0247(11) 0.0249(10) 0.0022(9) 0.0136(8) -0.0003(9)
C1A 0.0167(15) 0.0213(15) 0.0176(14) -0.0005(12) 0.0039(11) 0.0004(13)
C2A 0.0196(15) 0.0139(15) 0.0183(14) 0.0032(12) 0.0005(11) 0.0005(12)
C3A 0.0170(15) 0.0230(16) 0.0161(13) 0.0017(12) 0.0051(11) 0.0003(11)
C4A 0.0191(15) 0.0204(17) 0.0181(14) -0.0009(13) 0.0000(12) 0.0029(12)
C5A 0.0191(15) 0.0176(16) 0.0148(13) -0.0003(12) -0.0035(11) 0.0018(12)
C6A 0.0243(16) 0.0179(15) 0.0216(15) -0.0002(13) -0.0016(12) 0.0011(13)
C7A 0.0301(17) 0.0190(16) 0.0221(15) 0.0035(14) -0.0013(13) -0.0020(13)
C8A 0.0220(16) 0.0246(18) 0.0224(14) 0.0064(13) 0.0025(12) -0.0037(13)
C9A 0.0167(16) 0.0233(17) 0.0190(14) -0.0001(13) 0.0018(11) -0.0003(12)
C10A 0.0170(15) 0.0173(15) 0.0149(14) 0.0024(13) -0.0029(11) -0.0014(12)
O1B 0.0236(10) 0.0217(11) 0.0185(10) 0.0073(9) -0.0002(8) -0.0030(9)
O2B 0.0177(10) 0.0244(12) 0.0213(11) 0.0004(9) 0.0001(8) -0.0081(9)
C1B 0.0179(15) 0.0230(17) 0.0133(14) -0.0010(13) -0.0008(11) 0.0003(12)
C2B 0.0178(14) 0.0168(15) 0.0144(14) 0.0022(13) 0.0023(11) 0.0019(12)
C3B 0.0201(14) 0.0191(15) 0.0144(14) 0.0020(13) 0.0034(11) -0.0044(12)
C4B 0.0149(14) 0.0212(16) 0.0194(15) 0.0002(13) 0.0015(11) -0.0020(12)
C5B 0.0171(15) 0.0201(16) 0.0161(15) -0.0017(13) 0.0048(11) 0.0023(11)
C6B 0.0182(16) 0.0252(16) 0.0230(15) -0.0002(14) 0.0012(12) 0.0003(13)
C7B 0.0286(18) 0.0199(16) 0.0281(17) 0.0021(14) 0.0075(13) -0.0031(14)
C8B 0.0310(17) 0.0174(15) 0.0215(16) -0.0030(14) 0.0038(13) -0.0028(13)
C9B 0.0268(17) 0.0189(16) 0.0169(15) -0.0055(14) -0.0005(12) 0.0021(14)
C10B 0.0211(16) 0.0172(15) 0.0155(14) -0.0045(13) 0.0054(11) 0.0032(12)

loop_
_atom_type_symbol
_atom_type_description
_atom_type_scat_dispersion_real
_atom_type_scat_dispersion_imag
_atom_type_scat_source
C C 0.0033 0.0016 'International Tables Vol C Tables 4.2.6.8 and 6.1.1.4'
H H 0.0000 0.0000 'International Tables Vol C Tables 4.2.6.8 and 6.1.1.4'
O O 0.0106 0.0060 'International Tables Vol C Tables 4.2.6.8 and 6.1.1.4'

loop_
_geom_angle_atom_site_label_1
_geom_angle_atom_site_label_2
_geom_angle_atom_site_label_3
_geom_angle
_geom_angle_publ_flag
C2A O1A H01A 109.5 no
C3A O2A H02A 109.5 no
C10A C1A C2A 113.2(2) no
C10A C1A H1EA 108.9 no
C2A C1A H1EA 108.9 no
C10A C1A 1AA 108.9 no
C2A C1A 1AA 108.9 no
H1EA C1A 1AA 107.8 no
O1A C2A C3A 111.4(2) no
O1A C2A C1A 110.5(2) no
C3A C2A C1A 110.3(2) no
O1A C2A H2AA 108.2 no
C3A C2A H2AA 108.2 no
C1A C2A H2AA 108.2 no
O2A C3A C2A 111.7(2) no
O2A C3A C4A 107.5(2) no
C2A C3A C4A 109.7(2) no
O2A C3A H3AA 109.3 no
C2A C3A H3AA 109.3 no
C4A C3A H3AA 109.3 no
C5A C4A C3A 113.8(2) no
C5A C4A H4EA 108.8 no
C3A C4A H4EA 108.8 no
C5A C4A H4AA 108.8 no
C3A C4A H4AA 108.8 no
H4EA C4A H4AA 107.7 no
C6A C5A C10A 118.9(2) no
C6A C5A C4A 120.4(2) no
C10A C5A C4A 120.6(2) no
C7A C6A C5A 121.2(3) no
C7A C6A H6A 119.4 no
C5A C6A H6A 119.4 no
C6A C7A C8A 119.8(3) no
C6A C7A H7A 120.1 no
C8A C7A H7A 120.1 no
C9A C8A C7A 120.0(3) no
C9A C8A H8A 120.0 no
C7A C8A H8A 120.0 no
C8A C9A C10A 120.5(3) no
C8A C9A H9A 119.8 no
C10A C9A H9A 119.8 no
C5A C10A C9A 119.6(3) no
C5A C10A C1A 121.2(2) no
C9A C10A C1A 119.1(2) no
C2B O1B H01B 109.5 no
C3B O2B H02B 109.5 no
C10B C1B C2B 113.3(2) no
C10B C1B H1EB 108.9 no
C2B C1B H1EB 108.9 no
C10B C1B H1AB 108.9 no
C2B C1B H1AB 108.9 no
H1EB C1B H1AB 107.7 no
O1B C2B C3B 112.6(2) no
O1B C2B C1B 107.16(19) no
C3B C2B C1B 109.97(19) no
O1B C2B H2AB 109.0 no
C3B C2B H2AB 109.0 no
C1B C2B H2AB 109.0 no
O2B C3B C2B 107.94(19) no
O2B C3B C4B 110.89(19) no
C2B C3B C4B 109.5(2) no
O2B C3B H3AB 109.5 no
C2B C3B H3AB 109.5 no
C4B C3B H3AB 109.5 no
C5B C4B C3B 113.6(2) no
C5B C4B H4EB 108.9 no
C3B C4B H4EB 108.9 no
C5B C4B H4AB 108.9 no
C3B C4B H4AB 108.9 no
H4EB C4B H4AB 107.7 no
C6B C5B C10B 118.4(2) no
C6B C5B C4B 120.0(2) no
C10B C5B C4B 121.6(2) no
C7B C6B C5B 121.9(2) no
C7B C6B H6B 119.0 no
C5B C6B H6B 119.0 no
C6B C7B C8B 119.3(3) no
C6B C7B H7B 120.3 no
C8B C7B H7B 120.3 no
C9B C8B C7B 119.7(3) no
C9B C8B H8B 120.2 no
C7B C8B H8B 120.2 no
C8B C9B C10B 121.2(2) no
C8B C9B H9B 119.4 no
C10B C9B H9B 119.4 no
C9B C10B C5B 119.5(2) no
C9B C10B C1B 120.0(2) no
C5B C10B C1B 120.4(2) no

loop_
_geom_bond_atom_site_label_1
_geom_bond_atom_site_label_2
_geom_bond_distance
_geom_bond_publ_flag
O1A C2A 1.455(3) no
O1A H01A 0.8400 no
O2A C3A 1.426(3) no
O2A H02A 0.8400 no
C1A C10A 1.503(4) no
C1A C2A 1.519(3) no
C1A H1EA 0.9900 no
C1A 1AA 0.9900 no
C2A C3A 1.511(3) no
C2A H2AA 1.0000 no
C3A C4A 1.515(4) no
C3A H3AA 1.0000 no
C4A C5A 1.514(3) no
C4A H4EA 0.9900 no
C4A H4AA 0.9900 no
C5A C6A 1.391(4) no
C5A C10A 1.401(4) no
C6A C7A 1.388(4) no
C6A H6A 0.9500 no
C7A C8A 1.389(4) no
C7A H7A 0.9500 no
C8A C9A 1.381(4) no
C8A H8A 0.9500 no
C9A C10A 1.405(4) no
C9A H9A 0.9500 no
O1B C2B 1.423(3) no
O1B H01B 0.8400 no
O2B C3B 1.431(3) no
O2B H02B 0.8400 no
C1B C10B 1.511(4) no
C1B C2B 1.514(3) no
C1B H1EB 0.9900 no
C1B H1AB 0.9900 no
C2B C3B 1.514(3) no
C2B H2AB 1.0000 no
C3B C4B 1.527(4) no
C3B H3AB 1.0000 no
C4B C5B 1.507(3) no
C4B H4EB 0.9900 no
C4B H4AB 0.9900 no
C5B C6B 1.400(4) no
C5B C10B 1.399(4) no
C6B C7B 1.380(4) no
C6B H6B 0.9500 no
C7B C8B 1.394(4) no
C7B H7B 0.9500 no
C8B C9B 1.381(4) no
C8B H8B 0.9500 no
C9B C10B 1.400(4) no
C9B H9B 0.9500 no

loop_
_geom_hbond_atom_site_label_D
_geom_hbond_atom_site_label_H
_geom_hbond_atom_site_label_A
_geom_hbond_site_symmetry_A
_geom_hbond_distance_DH
_geom_hbond_distance_HA
_geom_hbond_distance_DA
_geom_hbond_angle_DHA
O1A H01A O1B 1_556 0.84 1.97 2.803(2) 174.3
O2A H02A O2B . 0.84 2.03 2.859(3) 170.2
O1B H01B O1A . 0.84 2.05 2.866(2) 164.4
O2B H02B O1A 1_655 0.84 1.97 2.801(2) 173.0
C9A H9A O2A 1_456 0.95 2.45 3.388(3) 168.0

loop_
_cod_related_entry_id
_cod_related_entry_database
_cod_related_entry_code
1 ChemSpider 13148731
